data_2020003
loop_
_publ_author_name
'Luo, Feng'
'Zhang, Xiao-Jing'
'Wu, Xiao-Liu'
'Feng, Xue-Feng'

_publ_section_title
;
 Synthesis, structure and luminescence properties of two new acylamide
 metal--organic frameworks showing 4-connected CdSO~4~ and a threefold
 interpenetrating <b>dia</b> net
;
_journal_coeditor_code WQ3090
_journal_issue 7
_journal_name_full 'Acta Crystallographica Section C'
_journal_page_first 636
_journal_page_last 642
_journal_paper_doi 10.1107/S2053229615011699
_journal_volume 71
_journal_year 2015
_chemical_formula_iupac '[Zn2 (C14 H8 O5)2 (C18 H14 N4 O2)]'
_chemical_formula_moiety 'C46 H30 N4 O12 Zn2'
_chemical_formula_sum 'C46 H30 N4 O12 Zn2'
_chemical_formula_weight 961.48
_chemical_name_systematic
Poly[[\m~2~-<i>N</i>^1^,<i>N</i>^4^-bis(pyridin-3-yl)terephthalamide]bis(\m~3~-4,4'-oxydibenzoato)dizinc(II)]
_space_group_IT_number 15
_space_group_name_Hall '-C 2yc'
_symmetry_cell_setting monoclinic
_symmetry_space_group_name_Hall '-C 2yc'
_symmetry_space_group_name_H-M 'C 1 2/c 1'
_atom_sites_solution_hydrogens geom
_atom_sites_solution_primary direct
_atom_sites_solution_secondary difmap
_audit_creation_method SHELXL97
_cell_angle_alpha 90.00
_cell_angle_beta 97.251(3)
_cell_angle_gamma 90.00
_cell_formula_units_Z 4
_cell_length_a 23.1681(11)
_cell_length_b 13.0753(6)
_cell_length_c 13.2643(6)
_cell_measurement_reflns_used 7515
_cell_measurement_temperature 296(2)
_cell_measurement_theta_max 27.51
_cell_measurement_theta_min 2.29
_cell_volume 3986.0(3)
_computing_cell_refinement
;
SMART (Bruker, 2002)
;
_computing_data_collection
;
SMART (Bruker, 2002)
;
_computing_data_reduction
;
SAINT (Bruker, 2002)
;
_computing_molecular_graphics
;
SHELXTL (Sheldrick, 2008)
;
_computing_publication_material
;
SHELXTL (Sheldrick, 2008)
;
_computing_structure_refinement
;
SHELXL97 (Sheldrick, 2008)
;
_computing_structure_solution
;
SHELXS97 (Sheldrick, 2008)
;
_diffrn_ambient_temperature 296(2)
_diffrn_measured_fraction_theta_full 1.000
_diffrn_measured_fraction_theta_max 1.000
_diffrn_measurement_device_type 'Bruker SMART CCD area-detector'
_diffrn_measurement_method '\f and \w'
_diffrn_radiation_monochromator graphite
_diffrn_radiation_source 'fine-focus sealed tube'
_diffrn_radiation_type MoK\a
_diffrn_radiation_wavelength 0.71073
_diffrn_reflns_av_R_equivalents 0.0235
_diffrn_reflns_av_sigmaI/netI 0.0179
_diffrn_reflns_limit_h_max 27
_diffrn_reflns_limit_h_min -27
_diffrn_reflns_limit_k_max 15
_diffrn_reflns_limit_k_min -15
_diffrn_reflns_limit_l_max 15
_diffrn_reflns_limit_l_min -15
_diffrn_reflns_number 15307
_diffrn_reflns_theta_full 25.00
_diffrn_reflns_theta_max 25.00
_diffrn_reflns_theta_min 1.79
_exptl_absorpt_coefficient_mu 1.278
_exptl_absorpt_correction_T_max 0.8828
_exptl_absorpt_correction_T_min 0.8314
_exptl_absorpt_correction_type multi-scan
_exptl_absorpt_process_details
;
(SADABS; Sheldrick, 1996)
;
_exptl_crystal_colour colourless
_exptl_crystal_density_diffrn 1.602
_exptl_crystal_density_method 'not measured'
_exptl_crystal_description block
_exptl_crystal_F_000 1960
_exptl_crystal_size_max 0.15
_exptl_crystal_size_mid 0.15
_exptl_crystal_size_min 0.10
_refine_diff_density_max 0.245
_refine_diff_density_min -0.262
_refine_ls_extinction_method none
_refine_ls_goodness_of_fit_ref 1.052
_refine_ls_hydrogen_treatment mixed
_refine_ls_matrix_type full
_refine_ls_number_parameters 289
_refine_ls_number_reflns 3508
_refine_ls_number_restraints 1
_refine_ls_restrained_S_all 1.053
_refine_ls_R_factor_all 0.0285
_refine_ls_R_factor_gt 0.0251
_refine_ls_shift/su_max 0.002
_refine_ls_shift/su_mean 0.000
_refine_ls_structure_factor_coef Fsqd
_refine_ls_weighting_details 'calc w = 1/[\s^2^(Fo^2^)+(0.0424P)^2^+2.4443P] where P=(Fo^2^+2Fc^2^)/3'
_refine_ls_weighting_scheme calc
_refine_ls_wR_factor_gt 0.0707
_refine_ls_wR_factor_ref 0.0725
_reflns_number_gt 3156
_reflns_number_total 3508
_reflns_threshold_expression I>2\s(I)
_cod_data_source_file wq3090sup1.cif
_cod_data_source_block 1
_cod_original_sg_symbol_H-M 'C 2/c'
_cod_database_code 2020003
_cod_database_fobs_code 2020003

loop_
_symmetry_equiv_pos_as_xyz
'x, y, z'
'-x, y, -z+1/2'
'x+1/2, y+1/2, z'
'-x+1/2, y+1/2, -z+1/2'
'-x, -y, -z'
'x, -y, z-1/2'
'-x+1/2, -y+1/2, -z'
'x+1/2, -y+1/2, z-1/2'

loop_
_atom_site_type_symbol
_atom_site_label
_atom_site_fract_x
_atom_site_fract_y
_atom_site_fract_z
_atom_site_U_iso_or_equiv
_atom_site_adp_type
_atom_site_calc_flag
_atom_site_refinement_flags
_atom_site_occupancy
_atom_site_symmetry_multiplicity
C C1 0.13312(8) 0.96525(15) 1.15367(13) 0.0352(4) Uani d . 1 1
H H1 0.1187 0.9025 1.1721 0.042 Uiso calc R 1 1
C C2 0.12116(7) 1.05220(14) 1.20735(13) 0.0320(4) Uani d . 1 1
C C3 0.14191(9) 1.14547(15) 1.17736(15) 0.0383(4) Uani d . 1 1
H H3 0.1346 1.2052 1.2117 0.046 Uiso calc R 1 1
C C4 0.17353(9) 1.14860(16) 1.09607(15) 0.0414(5) Uani d . 1 1
H H4 0.1871 1.2107 1.0743 0.050 Uiso calc R 1 1
C C5 0.18488(8) 1.05974(16) 1.04761(14) 0.0408(5) Uani d . 1 1
H H5 0.2069 1.0622 0.9937 0.049 Uiso calc R 1 1
C C6 0.06887(8) 0.96708(15) 1.33522(14) 0.0361(4) Uani d . 1 1
C C7 0.03264(7) 0.98706(14) 1.41927(13) 0.0310(4) Uani d . 1 1
C C8 0.02800(8) 0.90811(14) 1.48834(13) 0.0330(4) Uani d . 1 1
H H8 0.0464 0.8460 1.4803 0.040 Uiso calc R 1 1
C C9 0.00384(7) 1.07839(14) 1.43136(13) 0.0328(4) Uani d . 1 1
H H9 0.0060 1.1311 1.3849 0.039 Uiso calc R 1 1
C C10 0.25456(8) 0.82624(16) 0.86084(14) 0.0359(4) Uani d . 1 1
C C11 0.28819(8) 0.86307(15) 0.77983(14) 0.0344(4) Uani d . 1 1
C C12 0.31670(8) 0.79310(16) 0.72473(15) 0.0408(4) Uani d . 1 1
H H12 0.3148 0.7237 0.7394 0.049 Uiso calc R 1 1
C C13 0.34773(9) 0.82510(16) 0.64876(16) 0.0456(5) Uani d . 1 1
H H13 0.3668 0.7778 0.6123 0.055 Uiso calc R 1 1
C C14 0.35036(8) 0.92828(16) 0.62706(15) 0.0403(5) Uani d . 1 1
C C15 0.32203(8) 0.99941(16) 0.68021(16) 0.0426(5) Uani d . 1 1
H H15 0.3238 1.0687 0.6650 0.051 Uiso calc R 1 1
C C16 0.29105(8) 0.96621(15) 0.75614(15) 0.0404(4) Uani d . 1 1
H H16 0.2718 1.0136 0.7920 0.048 Uiso calc R 1 1
C C17 0.42896(8) 0.91441(15) 0.52767(15) 0.0404(5) Uani d . 1 1
C C18 0.43484(9) 0.89724(18) 0.42763(16) 0.0488(5) Uani d . 1 1
H H18 0.4050 0.9142 0.3768 0.059 Uiso calc R 1 1
C C19 0.48600(10) 0.85417(17) 0.40348(16) 0.0475(5) Uani d . 1 1
H H19 0.4903 0.8423 0.3357 0.057 Uiso calc R 1 1
C C20 0.53052(8) 0.82857(14) 0.47810(15) 0.0360(4) Uani d . 1 1
C C21 0.52321(9) 0.84584(17) 0.57858(16) 0.0467(5) Uani d . 1 1
H H21 0.5527 0.8284 0.6299 0.056 Uiso calc R 1 1
C C22 0.47228(9) 0.88894(19) 0.60301(16) 0.0511(6) Uani d . 1 1
H H22 0.4675 0.9006 0.6706 0.061 Uiso calc R 1 1
C C23 0.58444(8) 0.77777(14) 0.45101(16) 0.0396(4) Uani d U 1 1
N N1 0.16496(6) 0.96917(12) 1.07590(11) 0.0357(4) Uani d . 1 1
N N2 0.08781(7) 1.05112(12) 1.28870(11) 0.0346(3) Uani d . 1 1
H H2A 0.0784 1.1096 1.3114 0.042 Uiso calc R 1 1
O O1 0.08082(8) 0.88033(11) 1.31228(12) 0.0635(5) Uani d . 1 1
O O2 0.22474(6) 0.89074(11) 0.90261(10) 0.0460(3) Uani d . 1 1
O O3 0.25498(6) 0.73245(11) 0.88436(10) 0.0414(3) Uani d . 1 1
O O4 0.37867(6) 0.96457(12) 0.54858(12) 0.0552(4) Uani d . 1 1
O O5 0.62231(6) 0.75485(12) 0.52573(12) 0.0528(4) Uani d . 1 1
O O6 0.58908(6) 0.75736(11) 0.36117(12) 0.0513(4) Uani d U 1 1
Zn Zn1 0.186378(9) 0.834058(17) 1.012802(16) 0.03536(9) Uani d . 1 1

loop_
_atom_site_aniso_label
_atom_site_aniso_U_11
_atom_site_aniso_U_22
_atom_site_aniso_U_33
_atom_site_aniso_U_12
_atom_site_aniso_U_13
_atom_site_aniso_U_23
C1 0.0364(9) 0.0397(10) 0.0322(10) 0.0026(8) 0.0148(8) 0.0017(8)
C2 0.0316(9) 0.0388(10) 0.0274(9) 0.0033(7) 0.0104(7) 0.0007(7)
C3 0.0428(10) 0.0391(11) 0.0350(10) 0.0022(8) 0.0120(8) -0.0024(8)
C4 0.0450(11) 0.0419(11) 0.0400(11) -0.0037(9) 0.0168(9) 0.0046(9)
C5 0.0408(10) 0.0503(12) 0.0348(10) -0.0002(9) 0.0188(8) 0.0026(9)
C6 0.0407(10) 0.0381(11) 0.0324(10) 0.0039(8) 0.0162(8) -0.0005(8)
C7 0.0286(8) 0.0372(10) 0.0290(9) -0.0016(7) 0.0102(7) -0.0046(7)
C8 0.0335(9) 0.0315(9) 0.0363(10) 0.0021(7) 0.0132(8) -0.0017(8)
C9 0.0342(9) 0.0323(10) 0.0335(9) -0.0013(8) 0.0110(7) 0.0013(8)
C10 0.0280(9) 0.0501(12) 0.0305(9) -0.0012(8) 0.0076(7) -0.0005(8)
C11 0.0295(9) 0.0428(11) 0.0327(10) 0.0014(8) 0.0108(7) 0.0018(8)
C12 0.0438(11) 0.0404(11) 0.0413(11) 0.0077(9) 0.0175(9) 0.0059(9)
C13 0.0502(12) 0.0464(12) 0.0451(12) 0.0155(9) 0.0256(10) 0.0040(9)
C14 0.0353(10) 0.0496(12) 0.0396(10) 0.0109(9) 0.0189(8) 0.0112(9)
C15 0.0414(10) 0.0389(11) 0.0511(12) 0.0057(9) 0.0195(9) 0.0064(9)
C16 0.0386(10) 0.0433(11) 0.0431(11) 0.0059(8) 0.0199(8) -0.0019(9)
C17 0.0402(10) 0.0400(11) 0.0461(11) 0.0067(9) 0.0253(9) 0.0075(9)
C18 0.0476(11) 0.0615(14) 0.0397(11) 0.0151(10) 0.0149(9) 0.0128(10)
C19 0.0557(13) 0.0567(13) 0.0345(11) 0.0109(10) 0.0225(10) 0.0044(9)
C20 0.0379(10) 0.0302(10) 0.0437(11) -0.0010(8) 0.0202(9) -0.0034(8)
C21 0.0399(11) 0.0609(14) 0.0404(11) 0.0066(9) 0.0089(9) -0.0079(10)
C22 0.0501(12) 0.0704(16) 0.0360(11) 0.0118(11) 0.0178(9) -0.0088(10)
C23 0.0393(10) 0.0306(10) 0.0531(10) -0.0040(8) 0.0225(9) -0.0049(9)
N1 0.0358(8) 0.0431(9) 0.0312(8) 0.0038(7) 0.0156(6) -0.0018(7)
N2 0.0411(8) 0.0342(8) 0.0322(8) 0.0033(7) 0.0186(7) -0.0035(6)
O1 0.0995(13) 0.0377(9) 0.0654(10) 0.0116(8) 0.0573(10) 0.0020(7)
O2 0.0488(8) 0.0527(9) 0.0419(8) 0.0032(7) 0.0266(6) 0.0010(7)
O3 0.0398(7) 0.0459(9) 0.0397(7) -0.0056(6) 0.0092(6) 0.0061(6)
O4 0.0532(9) 0.0604(10) 0.0600(9) 0.0244(7) 0.0384(7) 0.0262(8)
O5 0.0398(8) 0.0611(10) 0.0603(10) 0.0121(7) 0.0168(7) -0.0031(8)
O6 0.0545(8) 0.0502(9) 0.0559(8) 0.0022(7) 0.0326(7) -0.0108(7)
Zn1 0.03386(14) 0.04101(15) 0.03455(14) 0.00082(9) 0.01733(9) -0.00154(9)

loop_
_atom_type_symbol
_atom_type_description
_atom_type_scat_dispersion_real
_atom_type_scat_dispersion_imag
_atom_type_scat_source
C C 0.0033 0.0016 'International Tables Vol C Tables 4.2.6.8 and 6.1.1.4'
H H 0.0000 0.0000 'International Tables Vol C Tables 4.2.6.8 and 6.1.1.4'
N N 0.0061 0.0033 'International Tables Vol C Tables 4.2.6.8 and 6.1.1.4'
O O 0.0106 0.0060 'International Tables Vol C Tables 4.2.6.8 and 6.1.1.4'
Zn Zn 0.2839 1.4301 'International Tables Vol C Tables 4.2.6.8 and 6.1.1.4'

loop_
_geom_angle_atom_site_label_1
_geom_angle_atom_site_label_2
_geom_angle_atom_site_label_3
_geom_angle_site_symmetry_1
_geom_angle_site_symmetry_3
_geom_angle
_geom_angle_publ_flag
N1 C1 C2 . . 121.84(17) ?
C3 C2 C1 . . 118.30(16) ?
C3 C2 N2 . . 118.25(16) ?
C1 C2 N2 . . 123.43(16) ?
C4 C3 C2 . . 119.20(18) ?
C5 C4 C3 . . 119.63(18) ?
N1 C5 C4 . . 121.63(16) ?
O1 C6 N2 . . 122.95(16) ?
O1 C6 C7 . . 120.99(17) ?
N2 C6 C7 . . 116.06(16) ?
C9 C7 C8 . . 118.93(15) ?
C9 C7 C6 . . 123.92(16) ?
C8 C7 C6 . . 117.15(16) ?
C9 C8 C7 5_578 . 120.36(17) ?
C8 C9 C7 5_578 . 120.70(17) ?
O2 C10 O3 . . 121.81(17) ?
O2 C10 C11 . . 117.86(18) ?
O3 C10 C11 . . 120.29(17) ?
C16 C11 C12 . . 118.77(17) ?
C16 C11 C10 . . 121.55(17) ?
C12 C11 C10 . . 119.67(18) ?
C13 C12 C11 . . 120.84(19) ?
C12 C13 C14 . . 119.37(18) ?
C15 C14 C13 . . 120.96(18) ?
C15 C14 O4 . . 117.01(18) ?
C13 C14 O4 . . 121.95(18) ?
C16 C15 C14 . . 119.04(19) ?
C15 C16 C11 . . 121.02(18) ?
C22 C17 C18 . . 121.02(18) ?
C22 C17 O4 . . 121.64(18) ?
C18 C17 O4 . . 117.22(18) ?
C17 C18 C19 . . 118.9(2) ?
C20 C19 C18 . . 121.16(19) ?
C19 C20 C21 . . 118.74(18) ?
C19 C20 C23 . . 120.46(18) ?
C21 C20 C23 . . 120.72(19) ?
C22 C21 C20 . . 120.3(2) ?
C17 C22 C21 . . 119.89(19) ?
O6 C23 O5 . . 124.25(18) ?
O6 C23 C20 . . 120.16(19) ?
O5 C23 C20 . . 115.54(17) ?
C5 N1 C1 . . 119.36(16) ?
C5 N1 Zn1 . . 122.61(12) ?
C1 N1 Zn1 . . 117.85(13) ?
C6 N2 C2 . . 126.67(16) ?
C10 O2 Zn1 . . 113.68(13) ?
C10 O3 Zn1 . 7_567 124.99(12) ?
C14 O4 C17 . . 118.42(15) ?
C23 O5 Zn1 . 8_565 122.69(13) ?
O5 Zn1 O2 8_466 . 137.01(7) yes
O5 Zn1 O3 8_466 7_567 98.22(6) yes
O2 Zn1 O3 . 7_567 110.00(6) yes
O5 Zn1 N1 8_466 . 104.94(6) yes
O2 Zn1 N1 . . 97.79(6) ?
O3 Zn1 N1 7_567 . 106.02(6) yes

loop_
_geom_bond_atom_site_label_1
_geom_bond_atom_site_label_2
_geom_bond_site_symmetry_2
_geom_bond_distance
_geom_bond_publ_flag
C1 N1 . 1.343(2) ?
C1 C2 . 1.388(3) ?
C2 C3 . 1.387(3) ?
C2 N2 . 1.404(2) ?
C3 C4 . 1.379(3) ?
C4 C5 . 1.369(3) ?
C5 N1 . 1.342(3) ?
C6 O1 . 1.215(2) ?
C6 N2 . 1.360(2) ?
C6 C7 . 1.501(2) ?
C7 C9 . 1.387(3) ?
C7 C8 . 1.393(3) ?
C8 C9 5_578 1.381(2) ?
C9 C8 5_578 1.381(2) ?
C10 O2 . 1.262(2) ?
C10 O3 . 1.265(2) ?
C10 C11 . 1.485(3) ?
C11 C16 . 1.388(3) ?
C11 C12 . 1.389(3) ?
C12 C13 . 1.375(3) ?
C13 C14 . 1.382(3) ?
C14 C15 . 1.382(3) ?
C14 O4 . 1.383(2) ?
C15 C16 . 1.379(3) ?
C17 C22 . 1.365(3) ?
C17 C18 . 1.369(3) ?
C17 O4 . 1.395(2) ?
C18 C19 . 1.386(3) ?
C19 C20 . 1.378(3) ?
C20 C21 . 1.383(3) ?
C20 C23 . 1.498(3) ?
C21 C22 . 1.383(3) ?
C23 O6 . 1.239(2) ?
C23 O5 . 1.274(3) ?
N1 Zn1 . 2.0427(16) yes
O2 Zn1 . 1.9503(13) yes
O3 Zn1 7_567 1.9987(13) yes
O5 Zn1 8_565 1.9101(14) yes
Zn1 O5 8_466 1.9102(14) yes
Zn1 O3 7_567 1.9987(13) yes

loop_
_geom_hbond_atom_site_label_D
_geom_hbond_atom_site_label_H
_geom_hbond_atom_site_label_A
_geom_hbond_site_symmetry_A
_geom_hbond_distance_DH
_geom_hbond_distance_HA
_geom_hbond_distance_DA
_geom_hbond_angle_DHA
N2 H2A O6 3_456 0.86 2.05 2.862(2) 157.9

loop_
_geom_torsion_atom_site_label_1
_geom_torsion_atom_site_label_2
_geom_torsion_atom_site_label_3
_geom_torsion_atom_site_label_4
_geom_torsion_site_symmetry_4
_geom_torsion
N1 C1 C2 C3 . 1.5(3)
N1 C1 C2 N2 . 179.68(16)
C1 C2 C3 C4 . -0.1(3)
N2 C2 C3 C4 . -178.42(17)
C2 C3 C4 C5 . -1.2(3)
C3 C4 C5 N1 . 1.4(3)
O1 C6 C7 C9 . -161.1(2)
N2 C6 C7 C9 . 19.9(3)
O1 C6 C7 C8 . 18.6(3)
N2 C6 C7 C8 . -160.33(17)
C9 C7 C8 C9 5_578 -1.3(3)
C6 C7 C8 C9 5_578 178.93(16)
C8 C7 C9 C8 5_578 1.3(3)
C6 C7 C9 C8 5_578 -178.95(17)
O2 C10 C11 C16 . 5.4(3)
O3 C10 C11 C16 . -176.52(18)
O2 C10 C11 C12 . -173.37(18)
O3 C10 C11 C12 . 4.7(3)
C16 C11 C12 C13 . 0.7(3)
C10 C11 C12 C13 . 179.45(19)
C11 C12 C13 C14 . -0.1(3)
C12 C13 C14 C15 . -0.4(3)
C12 C13 C14 O4 . -177.03(19)
C13 C14 C15 C16 . 0.3(3)
O4 C14 C15 C16 . 177.15(18)
C14 C15 C16 C11 . 0.2(3)
C12 C11 C16 C15 . -0.7(3)
C10 C11 C16 C15 . -179.47(18)
C22 C17 C18 C19 . -0.6(3)
O4 C17 C18 C19 . 175.49(19)
C17 C18 C19 C20 . 0.1(3)
C18 C19 C20 C21 . 0.5(3)
C18 C19 C20 C23 . 177.24(19)
C19 C20 C21 C22 . -0.6(3)
C23 C20 C21 C22 . -177.32(19)
C18 C17 C22 C21 . 0.5(4)
O4 C17 C22 C21 . -175.4(2)
C20 C21 C22 C17 . 0.1(4)
C19 C20 C23 O6 . -0.8(3)
C21 C20 C23 O6 . 175.85(19)
C19 C20 C23 O5 . -178.22(18)
C21 C20 C23 O5 . -1.6(3)
C4 C5 N1 C1 . 0.0(3)
C4 C5 N1 Zn1 . -175.04(15)
C2 C1 N1 C5 . -1.4(3)
C2 C1 N1 Zn1 . 173.84(14)
O1 C6 N2 C2 . 2.4(3)
C7 C6 N2 C2 . -178.70(16)
C3 C2 N2 C6 . -172.86(18)
C1 C2 N2 C6 . 8.9(3)
O3 C10 O2 Zn1 . 5.3(2)
C11 C10 O2 Zn1 . -176.66(12)
O2 C10 O3 Zn1 7_567 -94.2(2)
C11 C10 O3 Zn1 7_567 87.7(2)
C15 C14 O4 C17 . 147.9(2)
C13 C14 O4 C17 . -35.3(3)
C22 C17 O4 C14 . -47.1(3)
C18 C17 O4 C14 . 136.8(2)
O6 C23 O5 Zn1 8_565 -10.4(3)
C20 C23 O5 Zn1 8_565 166.89(12)
C10 O2 Zn1 O5 8_466 -72.64(16)
C10 O2 Zn1 O3 7_567 55.20(14)
C10 O2 Zn1 N1 . 165.46(13)
C5 N1 Zn1 O5 8_466 -152.51(15)
C1 N1 Zn1 O5 8_466 32.40(15)
C5 N1 Zn1 O2 . -9.32(16)
C1 N1 Zn1 O2 . 175.59(13)
C5 N1 Zn1 O3 7_567 104.16(15)
C1 N1 Zn1 O3 7_567 -70.93(14)
